data_7246230
loop_
_publ_author_name
'Li, Xin'
'Zarganes-Tzitzikas, Tryfon'
'Kurpiewska, Katarzyna'
'D\"omling, Alexander'

_publ_section_title
;
 Amenamevir by Ugi-4CR
;
_journal_issue 4
_journal_name_full 'Green Chemistry'
_journal_page_first 1322
_journal_page_last 1325
_journal_paper_doi 10.1039/D2GC04869H
_journal_volume 25
_journal_year 2023
_chemical_formula_moiety 'C24 H26 N4 O5 S'
_chemical_formula_sum 'C24 H26 N4 O5 S'
_chemical_formula_weight 482.55
_space_group_IT_number 15
_space_group_name_Hall '-I 2ya'
_space_group_name_H-M_alt 'I 1 2/a 1'
_symmetry_cell_setting monoclinic
_symmetry_Int_Tables_number 15
_symmetry_space_group_name_Hall '-I 2ya'
_symmetry_space_group_name_H-M 'I 1 2/a 1'
_atom_sites_solution_hydrogens geom
_audit_creation_date 2022-10-18T23:37:54-00:00
_audit_creation_method 'WinGX routine CIF_UPDATE'
_audit_update_record
;
2022-10-18 deposited with the CCDC.	2023-01-31 downloaded from the CCDC.
;
_cell_angle_alpha 90
_cell_angle_beta 101.936(2)
_cell_angle_gamma 90
_cell_formula_units_Z 8
_cell_length_a 19.6089(3)
_cell_length_b 13.7807(2)
_cell_length_c 17.8230(3)
_cell_measurement_reflns_used 20553
_cell_measurement_temperature 100(2)
_cell_measurement_theta_max 79.5710
_cell_measurement_theta_min 3.9360
_cell_volume 4712.08(13)
_computing_structure_refinement 'SHELXL-2018/3 (Sheldrick, 2018)'
_computing_structure_solution 'SHELXT 2014/4 (Sheldrick, 2014)'
_diffrn_ambient_environment N~2~
_diffrn_ambient_temperature 100(2)
_diffrn_detector 'Hybrid Pixel Array Detector'
_diffrn_detector_area_resol_mean 10.0000
_diffrn_detector_type HyPix
_diffrn_measured_fraction_theta_full 1
_diffrn_measured_fraction_theta_max 0.99
_diffrn_measurement_device 'four-circle diffractometer'
_diffrn_measurement_device_type 'XtaLAB Synergy, Dualflex, HyPix'
_diffrn_radiation_monochromator mirror
_diffrn_radiation_probe x-ray
_diffrn_radiation_type 'Cu K\a'
_diffrn_radiation_wavelength 1.54184
_diffrn_reflns_av_R_equivalents 0.0386
_diffrn_reflns_av_sigmaI/netI 0.0581
_diffrn_reflns_Laue_measured_fraction_full 1
_diffrn_reflns_Laue_measured_fraction_max 0.99
_diffrn_reflns_limit_h_max 24
_diffrn_reflns_limit_h_min -25
_diffrn_reflns_limit_k_max 17
_diffrn_reflns_limit_k_min -17
_diffrn_reflns_limit_l_max 22
_diffrn_reflns_limit_l_min -22
_diffrn_reflns_number 30800
_diffrn_reflns_point_group_measured_fraction_full 1
_diffrn_reflns_point_group_measured_fraction_max 0.99
_diffrn_reflns_theta_full 67.684
_diffrn_reflns_theta_max 80.464
_diffrn_reflns_theta_min 3.95
_diffrn_source 'micro-focus sealed X-ray tube'
_diffrn_source_type 'PhotonJet (Cu) X-ray Source'
_exptl_absorpt_coefficient_mu 1.589
_exptl_absorpt_correction_T_max 1.00000
_exptl_absorpt_correction_T_min 0.67934
_exptl_absorpt_correction_type multi-scan
_exptl_absorpt_process_details
;
CrysAlisPro 1.171.41.122a (Rigaku Oxford Diffraction, 2021)
Empirical absorption correction using spherical harmonics,
implemented in SCALE3 ABSPACK scaling algorithm.
;
_exptl_crystal_colour white
_exptl_crystal_density_diffrn 1.36
_exptl_crystal_description plate
_exptl_crystal_F_000 2032
_exptl_crystal_size_max 0.4
_exptl_crystal_size_mid 0.3
_exptl_crystal_size_min 0.05
_refine_diff_density_max 0.544
_refine_diff_density_min -0.618
_refine_diff_density_rms 0.066
_refine_ls_extinction_method none
_refine_ls_goodness_of_fit_ref 1.085
_refine_ls_hydrogen_treatment constr
_refine_ls_matrix_type full
_refine_ls_number_parameters 309
_refine_ls_number_reflns 5123
_refine_ls_number_restraints 138
_refine_ls_restrained_S_all 1.073
_refine_ls_R_factor_all 0.0629
_refine_ls_R_factor_gt 0.0585
_refine_ls_shift/su_max 0.001
_refine_ls_shift/su_mean 0
_refine_ls_structure_factor_coef Fsqd
_refine_ls_weighting_details 'w=1/[\s^2^(Fo^2^)+(0.0793P)^2^+9.9500P] where P=(Fo^2^+2Fc^2^)/3'
_refine_ls_weighting_scheme calc
_refine_ls_wR_factor_gt 0.1579
_refine_ls_wR_factor_ref 0.1615
_reflns_Friedel_coverage 0
_reflns_number_gt 4603
_reflns_number_total 5123
_reflns_threshold_expression 'I > 2\s(I)'
_cod_data_source_file d2gc04869h2.cif
_cod_data_source_block tz4_1_auto
_cod_depositor_comments 'Adding full bibliography for 7246229--7246230.cif.'
_cod_original_sg_symbol_H-M 'I 2/a'
_cod_database_code 7246230
_cell_oxdiff_length_a 19.6024(4)
_cell_oxdiff_length_b 13.7855(2)
_cell_oxdiff_length_c 17.8259(2)
_cell_oxdiff_angle_alpha 90.0234(13)
_cell_oxdiff_angle_beta 101.9838(15)
_cell_oxdiff_angle_gamma 89.9833(16)
_cell_oxdiff_volume 4712.06(14)
_cell_oxdiff_measurement_reflns_used 21794
_oxdiff_exptl_absorpt_empirical_full_min 0.570
_oxdiff_exptl_absorpt_empirical_full_max 1.640
_oxdiff_exptl_absorpt_empirical_details
;
Empirical correction (ABSPACK) includes:
- Absorption correction using spherical harmonics
- Frame scaling
;
_shelx_shelxl_version_number 2018/3

loop_
_symmetry_equiv_pos_as_xyz
'x, y, z'
'-x+1/2, y, -z'
'x+1/2, y+1/2, z+1/2'
'-x+1, y+1/2, -z+1/2'
'-x, -y, -z'
'x-1/2, -y, z'
'-x+1/2, -y+1/2, -z+1/2'
'x, -y+1/2, z+1/2'

loop_
_atom_site_label
_atom_site_type_symbol
_atom_site_fract_x
_atom_site_fract_y
_atom_site_fract_z
_atom_site_U_iso_or_equiv
_atom_site_adp_type
_atom_site_occupancy
_atom_site_site_symmetry_order
_atom_site_calc_flag
_atom_site_refinement_flags_posn
_atom_site_refinement_flags_adp
_atom_site_refinement_flags_occupancy
_atom_site_disorder_assembly
_atom_site_disorder_group
S6 S 0.41406(3) 0.01665(4) 0.15388(3) 0.03033(16) Uani 1 1 d . . . . .
O14 O 0.45606(8) 0.07331(13) 0.11235(9) 0.0335(4) Uani 1 1 d . . . . .
O13 O 0.41546(9) 0.34276(12) 0.27835(9) 0.0324(4) Uani 1 1 d . . . . .
N8 N 0.42396(9) 0.27777(12) 0.39536(9) 0.0224(3) Uani 1 1 d . . . . .
N12 N 0.40004(9) 0.53706(13) 0.39927(11) 0.0269(4) Uani 1 1 d . . . . .
H12 H 0.44502 0.547294 0.403901 0.032 Uiso 1 1 calc R U . . .
O11 O 0.32014(9) 0.41926(12) 0.40333(14) 0.0472(5) Uani 1 1 d . . . . .
O15 O 0.39607(10) -0.08043(15) 0.12750(12) 0.0495(5) Uani 1 1 d . . . . .
O33 O 0.14223(11) 0.96583(16) 0.30875(13) 0.0529(5) Uani 1 1 d . . . . .
C16 C 0.42630(11) 0.19826(15) 0.44815(11) 0.0246(4) Uani 1 1 d . . . . .
N31 N 0.25211(14) 0.95079(16) 0.29301(13) 0.0466(5) Uani 1 1 d . . . . .
C7 C 0.41350(10) 0.27005(15) 0.31775(12) 0.0241(4) Uani 1 1 d . . . . .
C10 C 0.38017(11) 0.44449(15) 0.40842(13) 0.0277(4) Uani 1 1 d . . . . .
C9 C 0.44123(11) 0.37415(15) 0.42805(12) 0.0259(4) Uani 1 1 d . . . . .
H9A H 0.481201 0.400475 0.408522 0.031 Uiso 1 1 calc R U . . .
H9B H 0.455575 0.368535 0.484498 0.031 Uiso 1 1 calc R U . . .
C2 C 0.46912(11) 0.11702(15) 0.28355(12) 0.0251(4) Uani 1 1 d . . . . .
H2A H 0.497255 0.154669 0.253613 0.03 Uiso 1 1 calc R U . . .
H2B H 0.495513 0.113745 0.337224 0.03 Uiso 1 1 calc R U . . .
C3 C 0.40001(11) 0.16983(16) 0.28155(12) 0.0258(4) Uani 1 1 d . . . . .
H3 H 0.371964 0.131338 0.311925 0.031 Uiso 1 1 calc R U . . .
C24 C 0.35611(11) 0.61903(15) 0.38306(12) 0.0261(4) Uani 1 1 d . . . . .
C21 C 0.36418(12) 0.15683(16) 0.45949(12) 0.0280(4) Uani 1 1 d . . . . .
C29 C 0.37855(12) 0.69479(16) 0.34256(13) 0.0305(4) Uani 1 1 d . . . . .
H29 H 0.421583 0.689694 0.326273 0.037 Uiso 1 1 calc R U . . .
C25 C 0.29314(12) 0.62707(16) 0.40739(14) 0.0317(5) Uani 1 1 d . . . . .
H25 H 0.277661 0.575706 0.435283 0.038 Uiso 1 1 calc R U . . .
C23 C 0.29399(11) 0.18879(16) 0.41523(13) 0.0295(4) Uani 1 1 d . . . . .
H23A H 0.288338 0.258564 0.42266 0.044 Uiso 1 1 calc R U . . .
H23B H 0.257346 0.153291 0.433606 0.044 Uiso 1 1 calc R U . . .
H23C H 0.290556 0.17535 0.36058 0.044 Uiso 1 1 calc R U . . .
C17 C 0.49204(12) 0.17039(17) 0.49031(12) 0.0312(5) Uani 1 1 d . . . . .
C28 C 0.33827(13) 0.77758(16) 0.32598(14) 0.0331(5) Uani 1 1 d . . . . .
H28 H 0.353628 0.829062 0.298113 0.04 Uiso 1 1 calc R U . . .
N34 N 0.16693(13) 0.8772(2) 0.34046(15) 0.0527(6) Uani 1 1 d . . . . .
C1 C 0.45861(13) 0.01439(16) 0.25102(13) 0.0318(5) Uani 1 1 d . . . . .
H1A H 0.43143 -0.024078 0.281509 0.038 Uiso 1 1 calc R U . . .
H1B H 0.5045 -0.017341 0.254894 0.038 Uiso 1 1 calc R U . . .
C27 C 0.27530(12) 0.78562(16) 0.35002(13) 0.0325(5) Uani 1 1 d . . . . .
C26 C 0.25335(12) 0.71020(17) 0.39070(14) 0.0346(5) Uani 1 1 d . . . . .
H26 H 0.210492 0.715642 0.407314 0.041 Uiso 1 1 calc R U . . .
C22 C 0.55848(12) 0.21346(19) 0.47512(14) 0.0358(5) Uani 1 1 d . . . . .
H22A H 0.557823 0.210915 0.420027 0.054 Uiso 1 1 calc R U . . .
H22B H 0.598413 0.176373 0.50302 0.054 Uiso 1 1 calc R U . . .
H22C H 0.562442 0.281103 0.492439 0.054 Uiso 1 1 calc R U . . .
C4 C 0.35759(12) 0.1806(2) 0.19933(14) 0.0398(6) Uani 1 1 d . . . . .
H4A H 0.314221 0.216791 0.200584 0.048 Uiso 1 1 calc R U . . .
H4B H 0.384871 0.219212 0.169029 0.048 Uiso 1 1 calc R U . . .
C30 C 0.23109(14) 0.87153(18) 0.32934(14) 0.0386(5) Uani 1 1 d . . . . .
C20 C 0.36936(14) 0.08465(19) 0.51538(15) 0.0387(6) Uani 1 1 d . . . . .
H20 H 0.328315 0.053148 0.52324 0.046 Uiso 1 1 calc R U . . .
C32 C 0.19549(16) 1.0046(2) 0.28379(17) 0.0489(7) Uani 1 1 d . . . . .
H32 H 0.192881 1.067042 0.260795 0.059 Uiso 1 1 calc R U . . .
C18 C 0.49388(14) 0.1003(2) 0.54685(15) 0.0428(6) Uani 1 1 d . . . . .
H18 H 0.537472 0.081136 0.577236 0.051 Uiso 1 1 calc R U . . .
C5 C 0.33861(12) 0.0829(2) 0.15941(16) 0.0467(7) Uani 1 1 d . . . . .
H5A H 0.310848 0.094114 0.10708 0.056 Uiso 1 1 calc R U . . .
H5B H 0.30971 0.044914 0.188275 0.056 Uiso 1 1 calc R U . . .
C19 C 0.43339(15) 0.0582(2) 0.55956(17) 0.0485(7) Uani 1 1 d . . . . .
H19 H 0.435673 0.010903 0.59877 0.058 Uiso 1 1 calc R U . . .

loop_
_atom_site_aniso_label
_atom_site_aniso_U_11
_atom_site_aniso_U_22
_atom_site_aniso_U_33
_atom_site_aniso_U_23
_atom_site_aniso_U_13
_atom_site_aniso_U_12
S6 0.0211(3) 0.0404(3) 0.0307(3) -0.0127(2) 0.0081(2) -0.0046(2)
O14 0.0301(8) 0.0436(9) 0.0289(8) -0.0019(7) 0.0112(6) 0.0033(7)
O13 0.0380(9) 0.0313(8) 0.0281(8) 0.0079(6) 0.0075(6) 0.0083(7)
N8 0.0233(8) 0.0228(8) 0.0210(8) -0.0003(6) 0.0045(6) 0.0014(6)
N12 0.0225(8) 0.0228(8) 0.0370(10) -0.0041(7) 0.0100(7) -0.0002(7)
O11 0.0232(8) 0.0259(8) 0.0929(16) 0.0003(9) 0.0129(9) -0.0016(6)
O15 0.0405(10) 0.0529(12) 0.0594(12) -0.0318(10) 0.0207(9) -0.0177(9)
O33 0.0517(12) 0.0552(12) 0.0533(12) 0.0030(9) 0.0143(9) 0.0195(10)
C16 0.0280(10) 0.0250(9) 0.0212(9) 0.0015(7) 0.0058(7) 0.0052(8)
N31 0.0600(14) 0.0339(11) 0.0420(12) -0.0021(9) 0.0016(10) 0.0096(10)
C7 0.0214(9) 0.0272(10) 0.0237(9) 0.0015(8) 0.0045(7) 0.0062(7)
C10 0.0242(10) 0.0240(10) 0.0353(11) -0.0037(8) 0.0076(8) 0.0001(8)
C9 0.0227(10) 0.0250(10) 0.0298(10) -0.0032(8) 0.0051(8) -0.0002(8)
C2 0.0252(10) 0.0247(10) 0.0233(9) -0.0006(7) 0.0006(7) 0.0035(8)
C3 0.0228(9) 0.0314(10) 0.0237(9) -0.0036(8) 0.0058(7) 0.0015(8)
C24 0.0251(10) 0.0216(9) 0.0317(10) -0.0073(8) 0.0062(8) -0.0008(8)
C21 0.0308(11) 0.0283(10) 0.0271(10) 0.0031(8) 0.0113(8) 0.0061(8)
C29 0.0287(10) 0.0287(10) 0.0356(11) -0.0032(9) 0.0104(9) -0.0003(8)
C25 0.0295(11) 0.0259(10) 0.0423(12) -0.0076(9) 0.0138(9) -0.0011(8)
C23 0.0261(10) 0.0303(11) 0.0341(11) 0.0040(9) 0.0106(8) 0.0004(8)
C17 0.0302(11) 0.0377(12) 0.0249(10) 0.0009(9) 0.0040(8) 0.0075(9)
C28 0.0370(12) 0.0256(10) 0.0359(12) -0.0021(9) 0.0060(9) -0.0001(9)
N34 0.0477(13) 0.0620(15) 0.0494(13) -0.0017(11) 0.0123(11) 0.0269(12)
C1 0.0421(13) 0.0258(10) 0.0281(10) -0.0019(8) 0.0088(9) 0.0010(9)
C27 0.0329(11) 0.0295(11) 0.0323(11) -0.0100(8) 0.0005(9) 0.0060(9)
C26 0.0262(10) 0.0342(11) 0.0439(13) -0.0121(10) 0.0085(9) 0.0034(9)
C22 0.0262(11) 0.0441(13) 0.0342(12) -0.0016(10) -0.0008(9) 0.0047(9)
C4 0.0264(11) 0.0562(15) 0.0319(11) -0.0123(11) -0.0050(9) 0.0185(10)
C30 0.0457(14) 0.0361(12) 0.0308(11) -0.0089(9) 0.0006(10) 0.0115(10)
C20 0.0395(13) 0.0383(12) 0.0436(13) 0.0162(10) 0.0211(11) 0.0102(10)
C32 0.0554(17) 0.0387(13) 0.0443(15) -0.0061(11) -0.0092(12) 0.0205(12)
C18 0.0372(13) 0.0552(16) 0.0350(12) 0.0155(11) 0.0052(10) 0.0174(11)
C5 0.0201(11) 0.0745(19) 0.0435(14) -0.0277(13) 0.0020(9) 0.0037(11)
C19 0.0501(16) 0.0536(16) 0.0457(15) 0.0272(13) 0.0186(12) 0.0205(13)

loop_
_atom_type_symbol
_atom_type_description
_atom_type_scat_dispersion_real
_atom_type_scat_dispersion_imag
_atom_type_scat_source
C C 0.0181 0.0091 'International Tables Vol C Tables 4.2.6.8 and 6.1.1.4'
H H 0 0 'International Tables Vol C Tables 4.2.6.8 and 6.1.1.4'
N N 0.0311 0.018 'International Tables Vol C Tables 4.2.6.8 and 6.1.1.4'
O O 0.0492 0.0322 'International Tables Vol C Tables 4.2.6.8 and 6.1.1.4'
S S 0.3331 0.5567 'International Tables Vol C Tables 4.2.6.8 and 6.1.1.4'

loop_
_geom_angle_atom_site_label_1
_geom_angle_atom_site_label_2
_geom_angle_atom_site_label_3
_geom_angle
_geom_angle_site_symmetry_1
_geom_angle_site_symmetry_3
_geom_angle_publ_flag
O15 S6 O14 117.56(11) . . ?
O15 S6 C5 110.42(13) . . ?
O14 S6 C5 108.88(14) . . ?
O15 S6 C1 109.97(12) . . ?
O14 S6 C1 106.99(11) . . ?
C5 S6 C1 101.83(12) . . ?
C7 N8 C16 125.68(17) . . ?
C7 N8 C9 116.76(17) . . ?
C16 N8 C9 117.25(16) . . ?
C10 N12 C24 126.81(18) . . ?
C32 O33 N34 104.9(2) . . ?
C21 C16 C17 122.82(19) . . ?
C21 C16 N8 119.66(18) . . ?
C17 C16 N8 117.37(19) . . ?
C32 N31 C30 100.3(3) . . ?
O13 C7 N8 120.11(19) . . ?
O13 C7 C3 121.34(18) . . ?
N8 C7 C3 118.55(17) . . ?
O11 C10 N12 124.1(2) . . ?
O11 C10 C9 122.6(2) . . ?
N12 C10 C9 113.27(18) . . ?
N8 C9 C10 112.35(17) . . ?
C1 C2 C3 112.45(18) . . ?
C7 C3 C2 110.19(17) . . ?
C7 C3 C4 109.19(18) . . ?
C2 C3 C4 111.73(17) . . ?
C29 C24 C25 119.8(2) . . ?
C29 C24 N12 117.44(19) . . ?
C25 C24 N12 122.7(2) . . ?
C20 C21 C16 117.2(2) . . ?
C20 C21 C23 120.4(2) . . ?
C16 C21 C23 122.36(19) . . ?
C28 C29 C24 120.1(2) . . ?
C26 C25 C24 119.7(2) . . ?
C18 C17 C16 117.4(2) . . ?
C18 C17 C22 120.7(2) . . ?
C16 C17 C22 121.9(2) . . ?
C29 C28 C27 120.2(2) . . ?
C30 N34 O33 104.8(3) . . ?
C2 C1 S6 110.84(15) . . ?
C26 C27 C28 119.5(2) . . ?
C26 C27 C30 120.3(2) . . ?
C28 C27 C30 120.1(2) . . ?
C25 C26 C27 120.8(2) . . ?
C5 C4 C3 112.9(2) . . ?
N34 C30 N31 114.4(2) . . ?
N34 C30 C27 122.9(3) . . ?
N31 C30 C27 122.6(2) . . ?
C19 C20 C21 121.1(2) . . ?
N31 C32 O33 115.6(3) . . ?
C19 C18 C17 121.1(2) . . ?
C4 C5 S6 110.84(16) . . ?
C18 C19 C20 120.3(2) . . ?

loop_
_geom_bond_atom_site_label_1
_geom_bond_atom_site_label_2
_geom_bond_distance
_geom_bond_site_symmetry_2
_geom_bond_publ_flag
S6 O15 1.4377(19) . ?
S6 O14 1.4450(17) . ?
S6 C5 1.759(3) . ?
S6 C1 1.771(2) . ?
O13 C7 1.229(3) . ?
N8 C7 1.360(3) . ?
N8 C16 1.439(2) . ?
N8 C9 1.462(3) . ?
N12 C10 1.354(3) . ?
N12 C24 1.414(3) . ?
O11 C10 1.213(3) . ?
O33 C32 1.329(4) . ?
O33 N34 1.390(3) . ?
C16 C21 1.397(3) . ?
C16 C17 1.405(3) . ?
N31 C32 1.317(4) . ?
N31 C30 1.376(4) . ?
C7 C3 1.524(3) . ?
C10 C9 1.524(3) . ?
C2 C1 1.526(3) . ?
C2 C3 1.532(3) . ?
C3 C4 1.535(3) . ?
C24 C29 1.391(3) . ?
C24 C25 1.395(3) . ?
C21 C20 1.397(3) . ?
C21 C23 1.504(3) . ?
C29 C28 1.384(3) . ?
C25 C26 1.383(3) . ?
C17 C18 1.391(3) . ?
C17 C22 1.506(3) . ?
C28 C27 1.393(3) . ?
N34 C30 1.316(4) . ?
C27 C26 1.386(4) . ?
C27 C30 1.469(3) . ?
C4 C5 1.533(4) . ?
C20 C19 1.386(4) . ?
C18 C19 1.381(4) . ?
